data_7005500
loop_
_publ_author_name
'Bungu, Peter N.'
'Otto, Stefanus'

_publ_section_title
;
 Bicyclic phosphines as ligands for cobalt catalysed hydroformylation.
 Crystal structures of [Co(Phoban[3.3.1]-Q)(CO)(3)](2) (Q = C(2)H(5),
 C(5)H(11), C(3)H(6)NMe(2), C(6)H(11)).
;
_journal_issue 27
_journal_name_full 'Dalton transactions (Cambridge, England : 2003)'
_journal_page_first 2876
_journal_page_last 2884
_journal_paper_doi 10.1039/b702709e
_journal_year 2007
_chemical_formula_moiety 'C32 H52 Co2 N2 O6 P2'
_chemical_formula_sum 'C32 H52 Co2 N2 O6 P2'
_chemical_formula_weight 740.56
_chemical_name_common
;
Hexacarbony-bis(9-(3-dimethylamino-propyl)-9-
phosphabicyclo(3.3.1)nonane)-dicobalt
;
_chemical_name_systematic
;
Hexacarbony-bis(9-(3-dimethylamino-propyl)-9-
phosphabicyclo[3.3.1]nonane)-dicobalt
;
_space_group_IT_number 14
_symmetry_cell_setting monoclinic
_symmetry_space_group_name_Hall '-P 2yn'
_symmetry_space_group_name_H-M 'P 1 21/n 1'
_atom_sites_solution_hydrogens geom
_atom_sites_solution_primary direct
_atom_sites_solution_secondary difmap
_audit_creation_method SHELXL-97
_cell_angle_alpha 90.00
_cell_angle_beta 111.4920(10)
_cell_angle_gamma 90.00
_cell_formula_units_Z 2
_cell_length_a 12.4773(2)
_cell_length_b 10.4794(2)
_cell_length_c 14.4129(2)
_cell_measurement_reflns_used 3546
_cell_measurement_temperature 173(2)
_cell_measurement_theta_max 27.84
_cell_measurement_theta_min 2.47
_cell_volume 1753.52(5)
_computing_cell_refinement 'SAINT-Plus (Bruker, 2004)'
_computing_data_collection 'Apex2 (Bruker, 2005)'
_computing_data_reduction 'SAINT-Plus and XPREP (Bruker, 2004)'
_computing_molecular_graphics 'DIAMOND (Brandenburg & Berndt, 1999)'
_computing_publication_material 'SHELXL-97 (Sheldrick, 1997b)'
_computing_structure_refinement 'SHELXL-97 (Sheldrick, 1997b)'
_computing_structure_solution 'SHELXS-97 (Sheldrick, 1997a)'
_diffrn_ambient_temperature 173(2)
_diffrn_detector_area_resol_mean 512
_diffrn_measured_fraction_theta_full 0.946
_diffrn_measured_fraction_theta_max 0.946
_diffrn_measurement_device_type 'Bruker SMART ApexII 4K CCD'
_diffrn_measurement_method 'phi and omega scans'
_diffrn_radiation_monochromator graphite
_diffrn_radiation_source 'fine-focus sealed tube'
_diffrn_radiation_type MoK\a
_diffrn_radiation_wavelength 0.71073
_diffrn_reflns_av_R_equivalents 0.0380
_diffrn_reflns_av_sigmaI/netI 0.0361
_diffrn_reflns_limit_h_max 16
_diffrn_reflns_limit_h_min -16
_diffrn_reflns_limit_k_max 12
_diffrn_reflns_limit_k_min -13
_diffrn_reflns_limit_l_max 19
_diffrn_reflns_limit_l_min -19
_diffrn_reflns_number 18093
_diffrn_reflns_theta_full 28.25
_diffrn_reflns_theta_max 28.25
_diffrn_reflns_theta_min 1.85
_diffrn_standards_decay_% 0
_diffrn_standards_interval_count 'After collection'
_diffrn_standards_interval_time 'After collection'
_diffrn_standards_number 'First 50 frames repeated after data collection.'
_exptl_absorpt_coefficient_mu 1.081
_exptl_absorpt_correction_T_max 0.9479
_exptl_absorpt_correction_T_min 0.8634
_exptl_absorpt_correction_type multi-scan
_exptl_absorpt_process_details 'SADABS (Bruker, 2004)'
_exptl_crystal_colour Red
_exptl_crystal_density_diffrn 1.403
_exptl_crystal_density_meas ?
_exptl_crystal_density_method .
_exptl_crystal_description Rectangle
_exptl_crystal_F_000 780
_exptl_crystal_size_max 0.14
_exptl_crystal_size_mid 0.14
_exptl_crystal_size_min 0.05
_refine_diff_density_max 1.068
_refine_diff_density_min -0.490
_refine_diff_density_rms 0.089
_refine_ls_extinction_method none
_refine_ls_goodness_of_fit_ref 1.031
_refine_ls_hydrogen_treatment constr
_refine_ls_matrix_type full
_refine_ls_number_parameters 201
_refine_ls_number_reflns 4321
_refine_ls_number_restraints 0
_refine_ls_restrained_S_all 1.031
_refine_ls_R_factor_all 0.0790
_refine_ls_R_factor_gt 0.0559
_refine_ls_shift/su_max 0.000
_refine_ls_shift/su_mean 0.000
_refine_ls_structure_factor_coef Fsqd
_refine_ls_weighting_details 'w=1/[\s^2^(Fo^2^)+(0.0717P)^2^+2.7044P] where P=(Fo^2^+2Fc^2^)/3'
_refine_ls_weighting_scheme calc
_refine_ls_wR_factor_gt 0.1412
_refine_ls_wR_factor_ref 0.1563
_reflns_number_gt 3188
_reflns_number_total 4321
_reflns_threshold_expression >2sigma(I)
_cod_data_source_file b702709e.txt
_cod_data_source_block nme
_cod_depositor_comments
;
The following automatic conversions were performed:
'_symmetry_cell_setting' value 'Monoclinic' changed to 'monoclinic'
according to '/home/saulius/struct/CIF-dictionaries/cif_core.dic'
dictionary named 'cif_core.dic' version 2.4.1 from 2010-06-29.

Automatic conversion script
Id: cif_fix_enum 1527 2010-12-29 10:47:43Z saulius 

The following automatic conversions were performed:

'_exptl_absorpt_correction_type' tag value 'Multi-scans' was replaced
with 'multi-scan' value.

Automatic conversion script
Id: cif_fix_values 1646 2011-03-28 12:23:43Z adriana 
;
_cod_original_sg_symbol_H-M P2(1)/n
_cod_database_code 7005500

loop_
_symmetry_equiv_pos_as_xyz
'x, y, z'
'-x+1/2, y+1/2, -z+1/2'
'-x, -y, -z'
'x-1/2, -y-1/2, z-1/2'

loop_
_atom_site_label
_atom_site_type_symbol
_atom_site_fract_x
_atom_site_fract_y
_atom_site_fract_z
_atom_site_U_iso_or_equiv
_atom_site_adp_type
_atom_site_occupancy
_atom_site_calc_flag
_atom_site_refinement_flags
_atom_site_disorder_assembly
_atom_site_disorder_group
Co Co 0.96822(4) 0.00864(4) 0.40046(3) 0.03066(16) Uani 1 d . . .
P P 0.94405(7) 0.02681(10) 0.24163(6) 0.0349(2) Uani 1 d . . .
N N 1.3369(4) 0.0156(4) 0.2791(3) 0.0670(11) Uani 1 d . . .
O1 O 0.7334(2) -0.0257(3) 0.3971(2) 0.0523(7) Uani 1 d . . .
O2 O 1.1145(3) -0.2134(3) 0.4173(2) 0.0713(10) Uani 1 d . . .
O3 O 1.0481(3) 0.2722(3) 0.4356(2) 0.0539(7) Uani 1 d . . .
C1 C 0.8240(3) -0.0137(3) 0.3960(2) 0.0374(8) Uani 1 d . . .
C2 C 1.0572(3) -0.1261(4) 0.4124(3) 0.0441(9) Uani 1 d . . .
C3 C 1.0192(3) 0.1682(4) 0.4242(2) 0.0380(8) Uani 1 d . . .
C11 C 0.8666(4) -0.1070(5) 0.1551(3) 0.0586(12) Uani 1 d . . .
H11 H 0.9078 -0.1889 0.1811 0.070 Uiso 1 calc R . .
C12 C 0.8707(4) -0.0810(6) 0.0518(3) 0.0690(15) Uani 1 d . . .
H12A H 0.9521 -0.0862 0.0576 0.083 Uiso 1 calc R . .
H12B H 0.8288 -0.1509 0.0069 0.083 Uiso 1 calc R . .
C13 C 0.8233(5) 0.0415(6) 0.0025(4) 0.0728(15) Uani 1 d . . .
H13A H 0.8475 0.0520 -0.0552 0.087 Uiso 1 calc R . .
H13B H 0.7382 0.0349 -0.0242 0.087 Uiso 1 calc R . .
C14 C 0.8554(4) 0.1580(5) 0.0633(3) 0.0531(11) Uani 1 d . . .
H14A H 0.8049 0.2282 0.0258 0.064 Uiso 1 calc R . .
H14B H 0.9353 0.1807 0.0713 0.064 Uiso 1 calc R . .
C15 C 0.8485(3) 0.1522(4) 0.1676(3) 0.0401(8) Uani 1 d . . .
H15 H 0.8765 0.2357 0.2014 0.048 Uiso 1 calc R . .
C16 C 0.7266(3) 0.1288(4) 0.1677(3) 0.0425(8) Uani 1 d . . .
H16A H 0.7309 0.1315 0.2376 0.051 Uiso 1 calc R . .
H16B H 0.6768 0.2003 0.1319 0.051 Uiso 1 calc R . .
C17 C 0.6683(3) 0.0044(4) 0.1212(3) 0.0493(10) Uani 1 d . . .
H17A H 0.5965 -0.0044 0.1348 0.059 Uiso 1 calc R . .
H17B H 0.6464 0.0105 0.0480 0.059 Uiso 1 calc R . .
C18 C 0.7396(3) -0.1160(4) 0.1570(3) 0.0445(9) Uani 1 d . . .
H18A H 0.6988 -0.1883 0.1145 0.053 Uiso 1 calc R . .
H18B H 0.7453 -0.1345 0.2260 0.053 Uiso 1 calc R . .
C21 C 1.0819(4) 0.0353(5) 0.2256(3) 0.0605(12) Uani 1 d . . .
H21A H 1.1187 -0.0497 0.2415 0.073 Uiso 1 calc R . .
H21B H 1.0665 0.0519 0.1543 0.073 Uiso 1 calc R . .
C22 C 1.1657(4) 0.1307(6) 0.2846(4) 0.0681(14) Uani 1 d . . .
H22A H 1.1860 0.1112 0.3562 0.082 Uiso 1 calc R . .
H22B H 1.1284 0.2157 0.2719 0.082 Uiso 1 calc R . .
C23 C 1.2766(4) 0.1381(5) 0.2632(4) 0.0594(12) Uani 1 d . . .
H23A H 1.2581 0.1655 0.1933 0.071 Uiso 1 calc R . .
H23B H 1.3280 0.2032 0.3072 0.071 Uiso 1 calc R . .
C24 C 1.3790(7) -0.0182(7) 0.3826(6) 0.118(3) Uani 1 d . . .
H24A H 1.4298 0.0494 0.4217 0.177 Uiso 1 calc R . .
H24B H 1.4221 -0.0985 0.3923 0.177 Uiso 1 calc R . .
H24C H 1.3139 -0.0287 0.4046 0.177 Uiso 1 calc R . .
C25 C 1.4336(5) 0.0245(5) 0.2464(5) 0.0799(17) Uani 1 d . . .
H25A H 1.4839 0.0949 0.2814 0.120 Uiso 1 calc R . .
H25B H 1.4052 0.0402 0.1744 0.120 Uiso 1 calc R . .
H25C H 1.4772 -0.0556 0.2614 0.120 Uiso 1 calc R . .

loop_
_atom_site_aniso_label
_atom_site_aniso_U_11
_atom_site_aniso_U_22
_atom_site_aniso_U_33
_atom_site_aniso_U_23
_atom_site_aniso_U_13
_atom_site_aniso_U_12
Co 0.0313(2) 0.0372(3) 0.0199(2) -0.00283(18) 0.00513(17) 0.00290(19)
P 0.0289(4) 0.0520(6) 0.0214(4) -0.0056(4) 0.0062(3) 0.0016(4)
N 0.057(2) 0.078(3) 0.064(3) 0.002(2) 0.019(2) -0.005(2)
O1 0.0408(15) 0.076(2) 0.0408(15) 0.0002(14) 0.0162(13) -0.0029(14)
O2 0.095(3) 0.072(2) 0.0462(18) 0.0080(16) 0.0256(18) 0.043(2)
O3 0.070(2) 0.0447(17) 0.0421(16) -0.0086(13) 0.0151(15) -0.0085(14)
C1 0.0409(19) 0.045(2) 0.0226(15) -0.0009(14) 0.0070(14) 0.0039(15)
C2 0.052(2) 0.052(2) 0.0266(17) 0.0004(16) 0.0120(16) 0.0124(18)
C3 0.0392(19) 0.048(2) 0.0227(16) -0.0036(14) 0.0070(14) 0.0025(16)
C11 0.061(3) 0.073(3) 0.032(2) -0.007(2) 0.0051(19) 0.025(2)
C12 0.051(3) 0.119(5) 0.038(2) -0.021(3) 0.016(2) 0.005(3)
C13 0.081(4) 0.099(4) 0.049(3) -0.007(3) 0.036(3) -0.010(3)
C14 0.051(2) 0.076(3) 0.033(2) 0.0148(19) 0.0165(18) 0.010(2)
C15 0.047(2) 0.042(2) 0.0316(18) 0.0009(15) 0.0151(16) -0.0020(16)
C16 0.044(2) 0.047(2) 0.039(2) 0.0090(16) 0.0173(17) 0.0118(16)
C17 0.0319(17) 0.064(3) 0.050(2) 0.009(2) 0.0131(17) -0.0001(18)
C18 0.047(2) 0.048(2) 0.0332(19) -0.0086(16) 0.0091(17) -0.0010(17)
C21 0.039(2) 0.105(4) 0.037(2) -0.001(2) 0.0141(18) -0.003(2)
C22 0.053(3) 0.099(4) 0.052(3) -0.004(3) 0.019(2) -0.016(3)
C23 0.041(2) 0.077(3) 0.061(3) -0.002(2) 0.020(2) -0.003(2)
C24 0.111(6) 0.142(7) 0.080(5) 0.021(4) 0.009(4) 0.042(5)
C25 0.053(3) 0.077(4) 0.112(5) -0.015(3) 0.032(3) -0.001(2)

loop_
_atom_type_symbol
_atom_type_description
_atom_type_scat_dispersion_real
_atom_type_scat_dispersion_imag
_atom_type_scat_source
C C 0.0033 0.0016 'International Tables Vol C Tables 4.2.6.8 and 6.1.1.4'
H H 0.0000 0.0000 'International Tables Vol C Tables 4.2.6.8 and 6.1.1.4'
O O 0.0106 0.0060 'International Tables Vol C Tables 4.2.6.8 and 6.1.1.4'
P P 0.1023 0.0942 'International Tables Vol C Tables 4.2.6.8 and 6.1.1.4'
Co Co 0.3494 0.9721 'International Tables Vol C Tables 4.2.6.8 and 6.1.1.4'
N N 0.0061 0.0033 'International Tables Vol C Tables 4.2.6.8 and 6.1.1.4'

loop_
_geom_angle_atom_site_label_1
_geom_angle_atom_site_label_2
_geom_angle_atom_site_label_3
_geom_angle
_geom_angle_site_symmetry_1
_geom_angle_site_symmetry_3
_geom_angle_publ_flag
C2 Co C3 124.47(19) . . ?
C2 Co C1 119.08(18) . . ?
C3 Co C1 114.45(17) . . ?
C2 Co P 90.70(12) . . ?
C3 Co P 91.25(11) . . ?
C1 Co P 102.76(11) . . ?
C2 Co Co 85.01(12) . 3_756 ?
C3 Co Co 85.02(11) . 3_756 ?
C1 Co Co 85.91(11) . 3_756 ?
P Co Co 171.33(4) . 3_756 ?
C21 P C15 109.6(2) . . ?
C21 P C11 103.4(2) . . ?
C15 P C11 94.68(19) . . ?
C21 P Co 111.08(15) . . ?
C15 P Co 118.61(12) . . ?
C11 P Co 117.60(15) . . ?
C24 N C25 108.9(5) . . ?
C24 N C23 110.6(5) . . ?
C25 N C23 109.5(4) . . ?
O1 C1 Co 177.1(3) . . ?
O2 C2 Co 178.0(3) . . ?
O3 C3 Co 177.0(3) . . ?
C12 C11 C18 114.4(3) . . ?
C12 C11 P 108.5(4) . . ?
C18 C11 P 107.6(3) . . ?
C12 C11 H11 108.7 . . ?
C18 C11 H11 108.7 . . ?
P C11 H11 108.7 . . ?
C13 C12 C11 118.1(4) . . ?
C13 C12 H12A 107.8 . . ?
C11 C12 H12A 107.8 . . ?
C13 C12 H12B 107.8 . . ?
C11 C12 H12B 107.8 . . ?
H12A C12 H12B 107.1 . . ?
C14 C13 C12 117.4(4) . . ?
C14 C13 H13A 108.0 . . ?
C12 C13 H13A 108.0 . . ?
C14 C13 H13B 108.0 . . ?
C12 C13 H13B 108.0 . . ?
H13A C13 H13B 107.2 . . ?
C13 C14 C15 116.7(4) . . ?
C13 C14 H14A 108.1 . . ?
C15 C14 H14A 108.1 . . ?
C13 C14 H14B 108.1 . . ?
C15 C14 H14B 108.1 . . ?
H14A C14 H14B 107.3 . . ?
C14 C15 C16 114.6(3) . . ?
C14 C15 P 109.9(3) . . ?
C16 C15 P 108.5(2) . . ?
C14 C15 H15 107.9 . . ?
C16 C15 H15 107.9 . . ?
P C15 H15 107.9 . . ?
C17 C16 C15 116.6(3) . . ?
C17 C16 H16A 108.1 . . ?
C15 C16 H16A 108.1 . . ?
C17 C16 H16B 108.1 . . ?
C15 C16 H16B 108.1 . . ?
H16A C16 H16B 107.3 . . ?
C18 C17 C16 115.8(3) . . ?
C18 C17 H17A 108.3 . . ?
C16 C17 H17A 108.3 . . ?
C18 C17 H17B 108.3 . . ?
C16 C17 H17B 108.3 . . ?
H17A C17 H17B 107.4 . . ?
C17 C18 C11 113.9(3) . . ?
C17 C18 H18A 108.8 . . ?
C11 C18 H18A 108.8 . . ?
C17 C18 H18B 108.8 . . ?
C11 C18 H18B 108.8 . . ?
H18A C18 H18B 107.7 . . ?
C22 C21 P 117.7(4) . . ?
C22 C21 H21A 107.9 . . ?
P C21 H21A 107.9 . . ?
C22 C21 H21B 107.9 . . ?
P C21 H21B 107.9 . . ?
H21A C21 H21B 107.2 . . ?
C21 C22 C23 115.1(4) . . ?
C21 C22 H22A 108.5 . . ?
C23 C22 H22A 108.5 . . ?
C21 C22 H22B 108.5 . . ?
C23 C22 H22B 108.5 . . ?
H22A C22 H22B 107.5 . . ?
N C23 C22 112.1(4) . . ?
N C23 H23A 109.2 . . ?
C22 C23 H23A 109.2 . . ?
N C23 H23B 109.2 . . ?
C22 C23 H23B 109.2 . . ?
H23A C23 H23B 107.9 . . ?
N C24 H24A 109.5 . . ?
N C24 H24B 109.5 . . ?
H24A C24 H24B 109.5 . . ?
N C24 H24C 109.5 . . ?
H24A C24 H24C 109.5 . . ?
H24B C24 H24C 109.5 . . ?
N C25 H25A 109.5 . . ?
N C25 H25B 109.5 . . ?
H25A C25 H25B 109.5 . . ?
N C25 H25C 109.5 . . ?
H25A C25 H25C 109.5 . . ?
H25B C25 H25C 109.5 . . ?

loop_
_geom_bond_atom_site_label_1
_geom_bond_atom_site_label_2
_geom_bond_distance
_geom_bond_site_symmetry_2
_geom_bond_publ_flag
Co C2 1.765(4) . ?
Co C3 1.777(4) . ?
Co C1 1.792(4) . ?
Co P 2.2049(9) . ?
Co Co 2.6885(8) 3_756 ?
P C21 1.819(4) . ?
P C15 1.832(4) . ?
P C11 1.891(5) . ?
N C24 1.433(8) . ?
N C25 1.450(6) . ?
N C23 1.464(6) . ?
O1 C1 1.143(4) . ?
O2 C2 1.147(5) . ?
O3 C3 1.141(5) . ?
C11 C12 1.533(6) . ?
C11 C18 1.598(6) . ?
C11 H11 1.0000 . ?
C12 C13 1.482(8) . ?
C12 H12A 0.9900 . ?
C12 H12B 0.9900 . ?
C13 C14 1.471(7) . ?
C13 H13A 0.9900 . ?
C13 H13B 0.9900 . ?
C14 C15 1.538(5) . ?
C14 H14A 0.9900 . ?
C14 H14B 0.9900 . ?
C15 C16 1.541(5) . ?
C15 H15 1.0000 . ?
C16 C17 1.523(6) . ?
C16 H16A 0.9900 . ?
C16 H16B 0.9900 . ?
C17 C18 1.520(5) . ?
C17 H17A 0.9900 . ?
C17 H17B 0.9900 . ?
C18 H18A 0.9900 . ?
C18 H18B 0.9900 . ?
C21 C22 1.471(7) . ?
C21 H21A 0.9900 . ?
C21 H21B 0.9900 . ?
C22 C23 1.526(6) . ?
C22 H22A 0.9900 . ?
C22 H22B 0.9900 . ?
C23 H23A 0.9900 . ?
C23 H23B 0.9900 . ?
C24 H24A 0.9800 . ?
C24 H24B 0.9800 . ?
C24 H24C 0.9800 . ?
C25 H25A 0.9800 . ?
C25 H25B 0.9800 . ?
C25 H25C 0.9800 . ?
